data_4071632
loop_
_publ_author_name
'So, Cheuk-Wai'
'Watanabe, Daisuke'
'Wakamiya, Atsushi'
'Yamaguchi, Shigehiro'

_publ_section_title
;
 Synthesis and Structural Characterization of Pentaarylboroles and Their
 Dianions
;
_journal_issue 14
_journal_name_full Organometallics
_journal_page_first 3496
_journal_paper_doi 10.1021/om8002812
_journal_volume 27
_journal_year 2008
_chemical_formula_sum 'C42 H41 B K2 O2'
_chemical_formula_weight 666.76
_chemical_name_systematic
; 
1,2,3,4,5-pentaphenylborole dianion 
;
_space_group_IT_number 2
_symmetry_cell_setting triclinic
_symmetry_space_group_name_Hall '-P 1'
_symmetry_space_group_name_H-M 'P -1'
_atom_sites_solution_hydrogens geom
_atom_sites_solution_primary direct
_atom_sites_solution_secondary difmap
_audit_creation_method SHELXL-97
_cell_angle_alpha 106.0948(16)
_cell_angle_beta 112.6165(17)
_cell_angle_gamma 108.9784(16)
_cell_formula_units_Z 2
_cell_length_a 12.980(3)
_cell_length_b 13.155(3)
_cell_length_c 13.210(3)
_cell_measurement_reflns_used 6398
_cell_measurement_temperature 100(2)
_cell_measurement_theta_max 31.5050
_cell_measurement_theta_min 2.6835
_cell_volume 1747.4(7)
_computing_molecular_graphics 'ORTEP 3 for windows'
_computing_structure_refinement 'SHELXL-97 (Sheldrick, 1997)'
_computing_structure_solution 'SHELXS-97 (Sheldrick, 1990)'
_diffrn_ambient_temperature 100(2)
_diffrn_measured_fraction_theta_full 0.981
_diffrn_measured_fraction_theta_max 0.977
_diffrn_measurement_device_type
;
Saturn70 CCD (4x4 bin mode) with MicroMax-007
;
_diffrn_radiation_monochromator graphite
_diffrn_radiation_source 'fine-focus sealed tube'
_diffrn_radiation_type MoK\a
_diffrn_radiation_wavelength 0.71070
_diffrn_reflns_av_R_equivalents 0.0189
_diffrn_reflns_av_sigmaI/netI 0.0280
_diffrn_reflns_limit_h_max 15
_diffrn_reflns_limit_h_min -14
_diffrn_reflns_limit_k_max 15
_diffrn_reflns_limit_k_min -15
_diffrn_reflns_limit_l_max 14
_diffrn_reflns_limit_l_min -15
_diffrn_reflns_number 12218
_diffrn_reflns_theta_full 25.00
_diffrn_reflns_theta_max 25.50
_diffrn_reflns_theta_min 2.68
_exptl_absorpt_coefficient_mu 0.307
_exptl_absorpt_correction_T_max 0.9412
_exptl_absorpt_correction_T_min 0.9412
_exptl_absorpt_correction_type multi-scan
_exptl_absorpt_process_details 'Jacobson, R. (1998) Private communication'
_exptl_crystal_colour red
_exptl_crystal_density_diffrn 1.267
_exptl_crystal_density_method 'not measured'
_exptl_crystal_description block
_exptl_crystal_F_000 704
_exptl_crystal_size_max 0.20
_exptl_crystal_size_mid 0.20
_exptl_crystal_size_min 0.20
_refine_diff_density_max 0.436
_refine_diff_density_min -0.294
_refine_diff_density_rms 0.042
_refine_ls_extinction_coef none
_refine_ls_extinction_method none
_refine_ls_goodness_of_fit_ref 1.068
_refine_ls_hydrogen_treatment none
_refine_ls_matrix_type full
_refine_ls_number_parameters 424
_refine_ls_number_reflns 6363
_refine_ls_number_restraints 0
_refine_ls_restrained_S_all 1.068
_refine_ls_R_factor_all 0.0376
_refine_ls_R_factor_gt 0.0309
_refine_ls_shift/su_max 0.002
_refine_ls_shift/su_mean 0.000
_refine_ls_structure_factor_coef Fsqd
_refine_ls_weighting_details 'calc w=1/[\s^2^(Fo^2^)+(0.0412P)^2^+0.5033P] where P=(Fo^2^+2Fc^2^)/3'
_refine_ls_weighting_scheme calc
_refine_ls_wR_factor_gt 0.0789
_refine_ls_wR_factor_ref 0.0822
_reflns_number_gt 5399
_reflns_number_total 6363
_reflns_threshold_expression >2sigma(I)
_cod_data_source_file om8002812-file004.cif
_cod_data_source_block comp7
_cod_depositor_comments
;
The following automatic conversions were performed:

'_symmetry_cell_setting' value 'Triclinic' changed to 'triclinic'
according to /home/saulius/struct/CIF-dictionaries/cif_core.dic
dictionary named 'cif_core.dic' version 2.4.1 from 2010-06-29.

Automatic conversion script
Id: cif_fix_values 1715 2011-07-08 13:25:40Z adriana 
;
_cod_original_cell_volume 1747.5(7)
_cod_original_sg_symbol_H-M P-1
_cod_database_code 4071632

loop_
_symmetry_equiv_pos_as_xyz
'x, y, z'
'-x, -y, -z'

loop_
_atom_site_label
_atom_site_type_symbol
_atom_site_fract_x
_atom_site_fract_y
_atom_site_fract_z
_atom_site_U_iso_or_equiv
_atom_site_adp_type
_atom_site_occupancy
_atom_site_symmetry_multiplicity
_atom_site_calc_flag
_atom_site_refinement_flags
B1 B 0.83988(15) 0.18664(14) 0.25079(14) 0.0120(3) Uani 1 1 d .
C1 C 0.73655(13) 0.18644(13) 0.14185(13) 0.0141(3) Uani 1 1 d .
C2 C 0.68510(13) 0.25559(12) 0.19446(13) 0.0130(3) Uani 1 1 d .
C3 C 0.74712(13) 0.29723(12) 0.32320(13) 0.0129(3) Uani 1 1 d .
C4 C 0.84252(13) 0.25986(13) 0.36437(13) 0.0132(3) Uani 1 1 d .
C5 C 0.91740(13) 0.11667(13) 0.24867(13) 0.0149(3) Uani 1 1 d .
C6 C 0.92887(14) 0.05026(13) 0.31583(13) 0.0171(3) Uani 1 1 d .
H1 H 0.8912 0.0507 0.3649 0.020 Uiso 1 1 calc R
C7 C 0.99317(15) -0.01592(14) 0.31301(14) 0.0212(3) Uani 1 1 d .
H2 H 0.9988 -0.0595 0.3597 0.025 Uiso 1 1 calc R
C8 C 1.04920(15) -0.01843(15) 0.24213(14) 0.0239(4) Uani 1 1 d .
H3 H 1.0923 -0.0643 0.2391 0.029 Uiso 1 1 calc R
C9 C 1.04148(15) 0.04680(15) 0.17597(14) 0.0227(3) Uani 1 1 d .
H4 H 1.0801 0.0464 0.1277 0.027 Uiso 1 1 calc R
C10 C 0.97725(14) 0.11301(13) 0.17999(13) 0.0182(3) Uani 1 1 d .
H5 H 0.9738 0.1576 0.1343 0.022 Uiso 1 1 calc R
C11 C 0.70841(13) 0.14978(13) 0.01349(13) 0.0145(3) Uani 1 1 d .
C12 C 0.71331(13) 0.04788(13) -0.05184(13) 0.0169(3) Uani 1 1 d .
H6 H 0.7311 -0.0007 -0.0135 0.020 Uiso 1 1 calc R
C13 C 0.69317(14) 0.01616(14) -0.16978(14) 0.0204(3) Uani 1 1 d .
H7 H 0.6981 -0.0527 -0.2098 0.024 Uiso 1 1 calc R
C14 C 0.66574(14) 0.08399(15) -0.23033(14) 0.0221(3) Uani 1 1 d .
H8 H 0.6518 0.0622 -0.3111 0.026 Uiso 1 1 calc R
C15 C 0.65929(14) 0.18409(14) -0.16957(14) 0.0195(3) Uani 1 1 d .
H9 H 0.6404 0.2313 -0.2094 0.023 Uiso 1 1 calc R
C16 C 0.68004(13) 0.21623(13) -0.05133(13) 0.0163(3) Uani 1 1 d .
H10 H 0.6751 0.2854 -0.0123 0.020 Uiso 1 1 calc R
C17 C 0.58331(13) 0.28037(13) 0.12691(13) 0.0137(3) Uani 1 1 d .
C18 C 0.46539(14) 0.18641(14) 0.02449(13) 0.0163(3) Uani 1 1 d .
H16 H 0.4508 0.1055 -0.0011 0.020 Uiso 1 1 calc R
C19 C 0.36895(14) 0.20790(15) -0.04091(14) 0.0215(3) Uani 1 1 d .
H17 H 0.2892 0.1421 -0.1095 0.026 Uiso 1 1 calc R
C20 C 0.38898(15) 0.32538(15) -0.00605(14) 0.0239(4) Uani 1 1 d .
H18 H 0.3240 0.3407 -0.0517 0.029 Uiso 1 1 calc R
C21 C 0.50422(15) 0.41994(15) 0.09562(15) 0.0228(3) Uani 1 1 d .
H19 H 0.5182 0.5006 0.1205 0.027 Uiso 1 1 calc R
C22 C 0.59976(14) 0.39792(13) 0.16167(14) 0.0178(3) Uani 1 1 d .
H20 H 0.6780 0.4640 0.2320 0.021 Uiso 1 1 calc R
C23 C 0.72022(14) 0.37187(13) 0.40525(13) 0.0140(3) Uani 1 1 d .
C24 C 0.59876(15) 0.33485(14) 0.38951(14) 0.0191(3) Uani 1 1 d .
H21 H 0.5291 0.2596 0.3218 0.023 Uiso 1 1 calc R
C25 C 0.57791(16) 0.40564(16) 0.47071(15) 0.0246(4) Uani 1 1 d .
H22 H 0.4946 0.3780 0.4583 0.030 Uiso 1 1 calc R
C26 C 0.67723(16) 0.51606(15) 0.56962(15) 0.0253(4) Uani 1 1 d .
H23 H 0.6628 0.5638 0.6256 0.030 Uiso 1 1 calc R
C27 C 0.79785(16) 0.55620(14) 0.58603(14) 0.0219(3) Uani 1 1 d .
H24 H 0.8664 0.6327 0.6526 0.026 Uiso 1 1 calc R
C28 C 0.81851(14) 0.48471(13) 0.50525(13) 0.0157(3) Uani 1 1 d .
H25 H 0.9020 0.5132 0.5182 0.019 Uiso 1 1 calc R
C29 C 0.90863(13) 0.27499(12) 0.49052(13) 0.0131(3) Uani 1 1 d .
C30 C 0.84965(14) 0.26594(13) 0.56053(13) 0.0156(3) Uani 1 1 d .
H11 H 0.7641 0.2517 0.5256 0.019 Uiso 1 1 calc R
C31 C 0.91196(15) 0.27713(13) 0.67835(14) 0.0176(3) Uani 1 1 d .
H12 H 0.8683 0.2694 0.7216 0.021 Uiso 1 1 calc R
C32 C 1.03746(15) 0.29953(13) 0.73362(14) 0.0196(3) Uani 1 1 d .
H13 H 1.0809 0.3090 0.8150 0.024 Uiso 1 1 calc R
C33 C 1.09798(14) 0.30776(13) 0.66684(13) 0.0172(3) Uani 1 1 d .
H14 H 1.1835 0.3220 0.7028 0.021 Uiso 1 1 calc R
C34 C 1.03547(14) 0.29549(12) 0.54864(13) 0.0150(3) Uani 1 1 d .
H15 H 1.0793 0.3011 0.5054 0.018 Uiso 1 1 calc R
K1 K 0.92876(3) 0.44417(3) 0.25558(3) 0.01697(9) Uani 1 1 d .
K2 K 0.59306(3) 0.03009(3) 0.22797(3) 0.01828(9) Uani 1 1 d .
O1 O 1.03738(10) 0.43101(10) 0.11648(10) 0.0252(3) Uani 1 1 d .
C35 C 1.01006(15) 0.32280(14) 0.02218(14) 0.0220(3) Uani 1 1 d .
H26 H 0.9783 0.3239 -0.0585 0.026 Uiso 1 1 calc R
H27 H 0.9453 0.2501 0.0138 0.026 Uiso 1 1 calc R
C36 C 1.13677(15) 0.32412(14) 0.06625(15) 0.0228(3) Uani 1 1 d .
H28 H 1.1384 0.2718 -0.0027 0.027 Uiso 1 1 calc R
H29 H 1.1564 0.2979 0.1315 0.027 Uiso 1 1 calc R
C37 C 1.22925(16) 0.45811(15) 0.11711(16) 0.0268(4) Uani 1 1 d .
H30 H 1.2420 0.4739 0.0526 0.032 Uiso 1 1 calc R
H31 H 1.3132 0.4841 0.1884 0.032 Uiso 1 1 calc R
C38 C 1.16231(16) 0.52334(15) 0.15690(16) 0.0270(4) Uani 1 1 d .
H32 H 1.2118 0.5729 0.2478 0.032 Uiso 1 1 calc R
H33 H 1.1545 0.5773 0.1184 0.032 Uiso 1 1 calc R
O2 O 0.65207(11) -0.08983(11) 0.35602(10) 0.0272(3) Uani 1 1 d .
C39 C 0.65228(18) -0.05760(16) 0.46874(16) 0.0310(4) Uani 1 1 d .
H34 H 0.5914 -0.0269 0.4651 0.037 Uiso 1 1 calc R
H35 H 0.7386 0.0058 0.5396 0.037 Uiso 1 1 calc R
C40 C 0.6121(2) -0.17290(18) 0.48128(18) 0.0402(5) Uani 1 1 d .
H36 H 0.6499 -0.1552 0.5692 0.048 Uiso 1 1 calc R
H37 H 0.5180 -0.2209 0.4381 0.048 Uiso 1 1 calc R
C41 C 0.6649(2) -0.23819(19) 0.4202(2) 0.0474(5) Uani 1 1 d .
H38 H 0.7531 -0.2154 0.4808 0.057 Uiso 1 1 calc R
H39 H 0.6107 -0.3271 0.3811 0.057 Uiso 1 1 calc R
C42 C 0.6626(3) -0.1968(2) 0.3256(3) 0.0595(7) Uani 1 1 d .
H40 H 0.7419 -0.1802 0.3241 0.071 Uiso 1 1 calc R
H41 H 0.5890 -0.2605 0.2427 0.071 Uiso 1 1 calc R

loop_
_atom_site_aniso_label
_atom_site_aniso_U_11
_atom_site_aniso_U_22
_atom_site_aniso_U_33
_atom_site_aniso_U_23
_atom_site_aniso_U_13
_atom_site_aniso_U_12
B1 0.0102(8) 0.0099(8) 0.0124(8) 0.0048(7) 0.0053(6) 0.0024(7)
C1 0.0142(7) 0.0108(7) 0.0147(7) 0.0055(6) 0.0072(6) 0.0041(6)
C2 0.0120(7) 0.0104(7) 0.0139(7) 0.0054(6) 0.0059(6) 0.0037(6)
C3 0.0108(7) 0.0099(7) 0.0131(7) 0.0039(6) 0.0050(6) 0.0026(6)
C4 0.0121(7) 0.0126(7) 0.0140(7) 0.0057(6) 0.0070(6) 0.0051(6)
C5 0.0111(7) 0.0105(7) 0.0115(7) 0.0018(6) 0.0018(6) 0.0011(6)
C6 0.0167(8) 0.0127(7) 0.0134(7) 0.0036(6) 0.0049(6) 0.0040(6)
C7 0.0227(8) 0.0155(8) 0.0178(8) 0.0070(7) 0.0051(7) 0.0086(7)
C8 0.0238(9) 0.0222(8) 0.0213(8) 0.0059(7) 0.0076(7) 0.0151(7)
C9 0.0208(8) 0.0263(9) 0.0191(8) 0.0072(7) 0.0105(7) 0.0122(7)
C10 0.0157(8) 0.0184(8) 0.0158(7) 0.0080(7) 0.0055(6) 0.0064(7)
C11 0.0075(7) 0.0143(7) 0.0151(7) 0.0056(6) 0.0042(6) 0.0015(6)
C12 0.0114(7) 0.0165(8) 0.0180(8) 0.0072(6) 0.0062(6) 0.0044(6)
C13 0.0140(8) 0.0201(8) 0.0192(8) 0.0033(7) 0.0084(6) 0.0053(7)
C14 0.0153(8) 0.0294(9) 0.0147(7) 0.0076(7) 0.0083(6) 0.0052(7)
C15 0.0129(7) 0.0235(8) 0.0185(8) 0.0124(7) 0.0068(6) 0.0046(7)
C16 0.0117(7) 0.0158(7) 0.0170(7) 0.0073(6) 0.0066(6) 0.0036(6)
C17 0.0136(7) 0.0164(7) 0.0121(7) 0.0071(6) 0.0076(6) 0.0069(6)
C18 0.0162(8) 0.0164(8) 0.0151(7) 0.0069(6) 0.0089(6) 0.0063(6)
C19 0.0143(8) 0.0278(9) 0.0146(7) 0.0078(7) 0.0051(6) 0.0068(7)
C20 0.0211(8) 0.0378(10) 0.0222(8) 0.0179(8) 0.0113(7) 0.0207(8)
C21 0.0284(9) 0.0241(9) 0.0243(8) 0.0138(7) 0.0151(7) 0.0177(8)
C22 0.0169(8) 0.0152(8) 0.0168(7) 0.0060(6) 0.0070(6) 0.0064(6)
C23 0.0164(7) 0.0152(7) 0.0141(7) 0.0091(6) 0.0081(6) 0.0095(6)
C24 0.0166(8) 0.0194(8) 0.0202(8) 0.0087(7) 0.0091(6) 0.0085(7)
C25 0.0245(9) 0.0359(10) 0.0291(9) 0.0190(8) 0.0189(8) 0.0215(8)
C26 0.0358(10) 0.0333(10) 0.0210(8) 0.0132(8) 0.0185(8) 0.0265(9)
C27 0.0274(9) 0.0184(8) 0.0160(8) 0.0058(7) 0.0085(7) 0.0122(7)
C28 0.0167(8) 0.0157(8) 0.0158(7) 0.0085(6) 0.0078(6) 0.0089(6)
C29 0.0152(7) 0.0070(7) 0.0133(7) 0.0031(6) 0.0065(6) 0.0039(6)
C30 0.0158(7) 0.0127(7) 0.0161(7) 0.0059(6) 0.0080(6) 0.0059(6)
C31 0.0252(8) 0.0133(7) 0.0182(8) 0.0085(6) 0.0141(7) 0.0092(7)
C32 0.0274(9) 0.0160(8) 0.0132(7) 0.0074(6) 0.0074(7) 0.0115(7)
C33 0.0161(7) 0.0134(7) 0.0178(7) 0.0056(6) 0.0055(6) 0.0080(6)
C34 0.0171(8) 0.0112(7) 0.0165(7) 0.0055(6) 0.0091(6) 0.0070(6)
K1 0.01718(17) 0.01415(17) 0.01848(17) 0.00716(14) 0.00991(14) 0.00607(14)
K2 0.01639(17) 0.01637(17) 0.01888(17) 0.00829(14) 0.00892(14) 0.00488(14)
O1 0.0234(6) 0.0271(6) 0.0279(6) 0.0110(5) 0.0179(5) 0.0112(5)
C35 0.0223(8) 0.0237(9) 0.0185(8) 0.0103(7) 0.0107(7) 0.0091(7)
C36 0.0225(8) 0.0238(9) 0.0225(8) 0.0109(7) 0.0122(7) 0.0110(7)
C37 0.0232(9) 0.0249(9) 0.0309(9) 0.0107(8) 0.0169(8) 0.0088(7)
C38 0.0242(9) 0.0231(9) 0.0326(9) 0.0114(8) 0.0170(8) 0.0089(8)
O2 0.0353(7) 0.0328(7) 0.0262(6) 0.0185(6) 0.0196(5) 0.0214(6)
C39 0.0361(10) 0.0346(10) 0.0226(9) 0.0135(8) 0.0150(8) 0.0175(9)
C40 0.0496(12) 0.0380(11) 0.0287(10) 0.0179(9) 0.0218(9) 0.0132(10)
C41 0.0710(15) 0.0370(11) 0.0480(12) 0.0270(10) 0.0340(12) 0.0310(11)
C42 0.115(2) 0.0651(15) 0.0824(17) 0.0585(14) 0.0822(17) 0.0734(16)

loop_
_atom_type_symbol
_atom_type_description
_atom_type_scat_dispersion_real
_atom_type_scat_dispersion_imag
_atom_type_scat_source
C C 0.0033 0.0016 'International Tables Vol C Tables 4.2.6.8 and 6.1.1.4'
H H 0.0000 0.0000 'International Tables Vol C Tables 4.2.6.8 and 6.1.1.4'
B B 0.0013 0.0007 'International Tables Vol C Tables 4.2.6.8 and 6.1.1.4'
O O 0.0106 0.0060 'International Tables Vol C Tables 4.2.6.8 and 6.1.1.4'
K K 0.2009 0.2494 'International Tables Vol C Tables 4.2.6.8 and 6.1.1.4'

loop_
_geom_angle_atom_site_label_1
_geom_angle_atom_site_label_2
_geom_angle_atom_site_label_3
_geom_angle
_geom_angle_site_symmetry_1
_geom_angle_site_symmetry_3
C4 B1 C1 105.04(12) . .
C4 B1 C5 125.48(13) . .
C1 B1 C5 129.19(13) . .
C4 B1 K2 74.05(8) . .
C1 B1 K2 76.61(8) . .
C5 B1 K2 109.79(9) . .
C4 B1 K1 79.21(8) . .
C1 B1 K1 67.78(8) . .
C5 B1 K1 122.62(9) . .
K2 B1 K1 127.40(5) . .
C2 C1 C11 123.04(12) . .
C2 C1 B1 106.44(12) . .
C11 C1 B1 129.36(13) . .
C2 C1 K1 74.71(8) . .
C11 C1 K1 98.75(8) . .
B1 C1 K1 83.38(8) . .
C2 C1 K2 75.00(8) . .
C11 C1 K2 125.81(9) . .
B1 C1 K2 74.12(8) . .
K1 C1 K2 134.88(5) . .
C3 C2 C1 110.09(12) . .
C3 C2 C17 122.90(13) . .
C1 C2 C17 127.01(12) . .
C3 C2 K1 83.70(8) . .
C1 C2 K1 76.46(8) . .
C17 C2 K1 107.75(9) . .
C3 C2 K2 74.69(8) . .
C1 C2 K2 77.19(8) . .
C17 C2 K2 114.87(9) . .
K1 C2 K2 137.35(5) . .
C2 C3 C4 111.02(12) . .
C2 C3 C23 124.21(13) . .
C4 C3 C23 124.76(12) . .
C2 C3 K2 78.34(8) . .
C4 C3 K2 76.15(8) . .
C23 C3 K2 114.17(9) . .
C2 C3 K1 69.60(8) . .
C4 C3 K1 82.34(8) . .
C23 C3 K1 113.92(9) . .
K2 C3 K1 131.42(5) . .
C3 C4 C29 122.79(12) . .
C3 C4 B1 107.41(12) . .
C29 C4 B1 128.94(13) . .
C3 C4 K2 75.89(8) . .
C29 C4 K2 105.32(9) . .
B1 C4 K2 76.74(8) . .
C3 C4 K1 71.50(8) . .
C29 C4 K1 128.61(9) . .
B1 C4 K1 73.45(8) . .
K2 C4 K1 125.84(5) . .
C10 C5 C6 115.29(13) . .
C10 C5 B1 123.79(13) . .
C6 C5 B1 120.91(13) . .
C7 C6 C5 122.52(14) . .
C8 C7 C6 120.14(14) . .
C9 C8 C7 119.15(14) . .
C8 C9 C10 120.10(15) . .
C9 C10 C5 122.78(14) . .
C12 C11 C16 114.89(13) . .
C12 C11 C1 122.02(13) . .
C16 C11 C1 123.04(13) . .
C12 C11 K2 77.28(8) . 2_655
C16 C11 K2 72.87(8) . 2_655
C1 C11 K2 120.76(9) . 2_655
C12 C11 K1 136.79(9) . .
C16 C11 K1 80.95(9) . .
C1 C11 K1 56.56(7) . .
K2 C11 K1 144.46(5) 2_655 .
C13 C12 C11 122.49(14) . .
C13 C12 K2 75.82(8) . 2_655
C11 C12 K2 78.35(8) . 2_655
C12 C13 C14 120.89(15) . .
C12 C13 K2 80.07(8) . 2_655
C14 C13 K2 74.73(9) . 2_655
C15 C14 C13 118.30(14) . .
C15 C14 K2 75.89(9) . 2_655
C13 C14 K2 80.56(9) . 2_655
C14 C15 C16 120.85(14) . .
C14 C15 K2 79.09(9) . 2_655
C16 C15 K2 79.87(8) . 2_655
C15 C16 C11 122.58(14) . .
C15 C16 K2 75.17(8) . 2_655
C11 C16 K2 82.36(8) . 2_655
C18 C17 C22 116.89(13) . .
C18 C17 C2 120.96(13) . .
C22 C17 C2 122.15(13) . .
C19 C18 C17 121.85(14) . .
C19 C18 K2 94.22(9) . 2_655
C17 C18 K2 128.41(10) . 2_655
C20 C19 C18 119.97(14) . .
C21 C20 C19 119.40(14) . .
C20 C21 C22 120.43(15) . .
C21 C22 C17 121.43(14) . .
C24 C23 C28 116.65(13) . .
C24 C23 C3 123.02(13) . .
C28 C23 C3 120.33(13) . .
C25 C24 C23 121.42(15) . .
C26 C25 C24 120.63(15) . .
C25 C26 C27 119.24(14) . .
C26 C27 C28 119.94(15) . .
C26 C27 K1 139.60(11) . 2_766
C28 C27 K1 69.98(9) . 2_766
C27 C28 C23 122.10(14) . .
C27 C28 K1 85.70(9) . 2_766
C23 C28 K1 131.16(10) . 2_766
C34 C29 C30 115.32(13) . .
C34 C29 C4 121.62(13) . .
C30 C29 C4 123.02(13) . .
C34 C29 K1 77.00(8) . 2_766
C30 C29 K1 72.79(8) . 2_766
C4 C29 K1 120.99(9) . 2_766
C31 C30 C29 122.50(14) . .
C31 C30 K1 73.57(8) . 2_766
C29 C30 K1 83.25(8) . 2_766
C30 C31 C32 120.68(14) . .
C30 C31 K1 82.04(9) . 2_766
C32 C31 K1 77.03(9) . 2_766
C31 C32 C33 118.33(14) . .
C31 C32 K1 78.05(8) . 2_766
C33 C32 K1 81.86(9) . 2_766
C34 C33 C32 121.07(14) . .
C34 C33 K1 82.90(8) . 2_766
C32 C33 K1 73.56(8) . 2_766
C33 C34 C29 122.10(13) . .
C33 C34 K1 73.44(8) . 2_766
C29 C34 K1 79.33(8) . 2_766
O1 K1 C2 125.99(4) . .
O1 K1 C1 100.78(4) . .
C2 K1 C1 28.84(4) . .
O1 K1 C3 145.49(4) . .
C2 K1 C3 26.70(4) . .
C1 K1 C3 45.59(4) . .
O1 K1 C28 92.36(4) . 2_766
C2 K1 C28 118.21(4) . 2_766
C1 K1 C28 111.55(4) . 2_766
C3 K1 C28 94.32(4) . 2_766
O1 K1 B1 103.03(4) . .
C2 K1 B1 46.27(4) . .
C1 K1 B1 28.84(4) . .
C3 K1 B1 44.72(4) . .
C28 K1 B1 82.71(4) 2_766 .
O1 K1 C32 88.63(4) . 2_766
C2 K1 C32 121.18(4) . 2_766
C1 K1 C32 143.01(4) . 2_766
C3 K1 C32 122.29(4) . 2_766
C28 K1 C32 103.61(4) 2_766 2_766
B1 K1 C32 166.62(4) . 2_766
O1 K1 C31 76.72(4) . 2_766
C2 K1 C31 145.21(4) . 2_766
C1 K1 C31 166.18(4) . 2_766
C3 K1 C31 137.73(4) . 2_766
C28 K1 C31 82.23(4) 2_766 2_766
B1 K1 C31 164.91(4) . 2_766
C32 K1 C31 24.93(4) 2_766 2_766
O1 K1 C4 128.37(4) . .
C2 K1 C4 44.32(4) . .
C1 K1 C4 45.77(4) . .
C3 K1 C4 26.16(4) . .
C28 K1 C4 74.08(4) 2_766 .
B1 K1 C4 27.34(4) . .
C32 K1 C4 142.72(4) 2_766 .
C31 K1 C4 145.29(4) 2_766 .
O1 K1 C33 113.20(4) . 2_766
C2 K1 C33 102.91(4) . 2_766
C1 K1 C33 130.47(4) . 2_766
C3 K1 C33 98.36(4) . 2_766
C28 K1 C33 102.22(4) 2_766 2_766
B1 K1 C33 143.05(4) . 2_766
C32 K1 C33 24.58(4) 2_766 2_766
C31 K1 C33 42.82(4) 2_766 2_766
C4 K1 C33 118.31(4) . 2_766
O1 K1 C30 89.24(4) . 2_766
C2 K1 C30 143.95(4) . 2_766
C1 K1 C30 167.67(4) . 2_766
C3 K1 C30 123.22(4) . 2_766
C28 K1 C30 60.37(4) 2_766 2_766
B1 K1 C30 141.69(4) . 2_766
C32 K1 C30 43.26(4) 2_766 2_766
C31 K1 C30 24.39(4) 2_766 2_766
C4 K1 C30 122.05(4) . 2_766
C33 K1 C30 49.06(4) 2_766 2_766
O1 K1 C27 71.90(4) . 2_766
C2 K1 C27 120.17(4) . 2_766
C1 K1 C27 101.89(4) . 2_766
C3 K1 C27 103.60(4) . 2_766
C28 K1 C27 24.32(4) 2_766 2_766
B1 K1 C27 75.47(4) . 2_766
C32 K1 C27 115.00(4) 2_766 2_766
C31 K1 C27 90.33(4) 2_766 2_766
C4 K1 C27 78.44(4) . 2_766
C33 K1 C27 121.91(4) 2_766 2_766
C30 K1 C27 74.23(4) 2_766 2_766
O2 K2 C3 124.05(4) . .
O2 K2 C4 101.45(4) . .
C3 K2 C4 27.96(4) . .
O2 K2 B1 105.38(4) . .
C3 K2 B1 46.78(4) . .
C4 K2 B1 29.21(4) . .
O2 K2 C2 147.30(4) . .
C3 K2 C2 26.97(4) . .
C4 K2 C2 45.88(4) . .
B1 K2 C2 46.78(4) . .
O2 K2 C1 133.15(4) . .
C3 K2 C1 45.74(4) . .
C4 K2 C1 47.24(4) . .
B1 K2 C1 29.27(4) . .
C2 K2 C1 27.81(4) . .
O2 K2 C15 69.47(4) . 2_655
C3 K2 C15 146.40(4) . 2_655
C4 K2 C15 161.46(4) . 2_655
B1 K2 C15 166.65(4) . 2_655
C2 K2 C15 141.69(4) . 2_655
C1 K2 C15 149.92(4) . 2_655
O2 K2 C14 80.74(4) . 2_655
C3 K2 C14 121.53(4) . 2_655
C4 K2 C14 140.61(4) . 2_655
B1 K2 C14 168.30(4) . 2_655
C2 K2 C14 123.82(4) . 2_655
C1 K2 C14 146.10(4) . 2_655
C15 K2 C14 25.02(4) 2_655 2_655
O2 K2 C16 83.86(4) . 2_655
C3 K2 C16 149.29(4) . 2_655
C4 K2 C16 173.27(4) . 2_655
B1 K2 C16 145.42(4) . 2_655
C2 K2 C16 128.60(4) . 2_655
C1 K2 C16 126.03(4) . 2_655
C15 K2 C16 24.96(4) 2_655 2_655
C14 K2 C16 43.89(4) 2_655 2_655
O2 K2 C13 105.41(4) . 2_655
C3 K2 C13 104.95(4) . 2_655
C4 K2 C13 131.04(4) . 2_655
B1 K2 C13 147.16(4) . 2_655
C2 K2 C13 100.38(4) . 2_655
C1 K2 C13 121.43(4) . 2_655
C15 K2 C13 43.26(4) 2_655 2_655
C14 K2 C13 24.71(4) 2_655 2_655
C16 K2 C13 50.00(4) 2_655 2_655
O2 K2 C12 119.44(4) . 2_655
C3 K2 C12 107.03(4) . 2_655
C4 K2 C12 134.78(4) . 2_655
B1 K2 C12 134.21(4) . 2_655
C2 K2 C12 91.97(4) . 2_655
C1 K2 C12 105.00(4) . 2_655
C15 K2 C12 50.07(4) 2_655 2_655
C14 K2 C12 43.22(4) 2_655 2_655
C16 K2 C12 42.52(4) 2_655 2_655
C13 K2 C12 24.12(4) 2_655 2_655
O2 K2 C18 90.36(4) . 2_655
C3 K2 C18 125.56(4) . 2_655
C4 K2 C18 116.22(4) . 2_655
B1 K2 C18 87.10(4) . 2_655
C2 K2 C18 102.74(4) . 2_655
C1 K2 C18 79.81(4) . 2_655
C15 K2 C18 80.73(4) 2_655 2_655
C14 K2 C18 103.01(4) 2_655 2_655
C16 K2 C18 59.17(4) 2_655 2_655
C13 K2 C18 103.84(4) 2_655 2_655
C12 K2 C18 83.86(4) 2_655 2_655
C35 O1 C38 106.83(12) . .
C35 O1 K1 126.40(9) . .
C38 O1 K1 122.93(9) . .
O1 C35 C36 104.26(12) . .
C35 C36 C37 101.60(13) . .
C36 C37 C38 103.56(13) . .
O1 C38 C37 107.03(13) . .
C42 O2 C39 109.06(14) . .
C42 O2 K2 132.59(11) . .
C39 O2 K2 117.30(10) . .
O2 C39 C40 105.55(14) . .
C41 C40 C39 102.61(16) . .
C42 C41 C40 103.72(17) . .
O2 C42 C41 108.55(17) . .

loop_
_geom_bond_atom_site_label_1
_geom_bond_atom_site_label_2
_geom_bond_distance
_geom_bond_site_symmetry_2
B1 C4 1.522(2) .
B1 C1 1.543(2) .
B1 C5 1.572(2) .
B1 K2 3.0361(17) .
B1 K1 3.1773(17) .
C1 C2 1.469(2) .
C1 C11 1.482(2) .
C1 K1 2.9610(15) .
C1 K2 3.0707(15) .
C2 C3 1.409(2) .
C2 C17 1.478(2) .
C2 K1 2.9378(15) .
C2 K2 3.0418(15) .
C3 C4 1.448(2) .
C3 C23 1.478(2) .
C3 K2 2.9956(15) .
C3 K1 3.1155(15) .
C4 C29 1.469(2) .
C4 K2 2.9991(15) .
C4 K1 3.2559(15) .
C5 C10 1.404(2) .
C5 C6 1.409(2) .
C6 C7 1.391(2) .
C7 C8 1.389(2) .
C8 C9 1.384(2) .
C9 C10 1.392(2) .
C11 C12 1.415(2) .
C11 C16 1.420(2) .
C11 K2 3.3584(15) 2_655
C11 K1 3.5071(15) .
C12 C13 1.387(2) .
C12 K2 3.3448(16) 2_655
C13 C14 1.395(2) .
C13 K2 3.2922(17) 2_655
C14 C15 1.387(2) .
C14 K2 3.2195(16) 2_655
C15 C16 1.388(2) .
C15 K2 3.1798(16) 2_655
C16 K2 3.2382(15) 2_655
C17 C18 1.397(2) .
C17 C22 1.401(2) .
C18 C19 1.388(2) .
C18 K2 3.3454(16) 2_655
C19 C20 1.386(2) .
C20 C21 1.381(2) .
C21 C22 1.387(2) .
C23 C24 1.399(2) .
C23 C28 1.400(2) .
C24 C25 1.387(2) .
C25 C26 1.383(2) .
C26 C27 1.384(2) .
C27 C28 1.387(2) .
C27 K1 3.3582(17) 2_766
C28 K1 3.1642(16) 2_766
C29 C34 1.413(2) .
C29 C30 1.415(2) .
C29 K1 3.4592(15) 2_766
C30 C31 1.388(2) .
C30 K1 3.3274(16) 2_766
C31 C32 1.388(2) .
C31 K1 3.2226(16) 2_766
C32 C33 1.392(2) .
C32 K1 3.2099(17) 2_766
C33 C34 1.387(2) .
C33 K1 3.3130(16) 2_766
C34 K1 3.4299(15) 2_766
K1 O1 2.7147(12) .
K1 C28 3.1642(16) 2_766
K1 C32 3.2099(17) 2_766
K1 C31 3.2226(16) 2_766
K1 C33 3.3130(16) 2_766
K1 C30 3.3274(16) 2_766
K1 C27 3.3582(17) 2_766
K2 O2 2.6844(12) .
K2 C15 3.1798(16) 2_655
K2 C14 3.2195(16) 2_655
K2 C16 3.2382(15) 2_655
K2 C13 3.2922(17) 2_655
K2 C12 3.3448(16) 2_655
K2 C18 3.3454(16) 2_655
O1 C35 1.4326(19) .
O1 C38 1.443(2) .
C35 C36 1.511(2) .
C36 C37 1.532(2) .
C37 C38 1.534(2) .
O2 C42 1.418(2) .
O2 C39 1.429(2) .
C39 C40 1.514(3) .
C40 C41 1.511(3) .
C41 C42 1.490(3) .
